data_7029438
loop_
_publ_author_name
'Wei, Xiao-Hua'
'Yang, Lin-Yan'
'Liao, Sheng-Yun'
'Zhang, Ming'
'Tian, Jin-Lei'
'Du, Pei-Yao'
'Gu, Wen'
'Liu, Xin'

_publ_section_title
;
 A series of rare earth complexes with novel non-interpenetrating 3D
 networks: synthesis, structures, magnetic and optical properties.
;
_journal_issue 15
_journal_name_full 'Dalton transactions (Cambridge, England : 2003)'
_journal_page_first 5793
_journal_page_last 5800
_journal_paper_doi 10.1039/c3dt53112k
_journal_volume 43
_journal_year 2014
_chemical_formula_sum 'C21 H11 Dy O9'
_chemical_formula_weight 569.80
_chemical_name_systematic
; 
 ? 
;
_space_group_IT_number 15
_symmetry_space_group_name_Hall '-C 2yc'
_symmetry_space_group_name_H-M 'C 1 2/c 1'
_atom_sites_solution_hydrogens geom
_atom_sites_solution_primary direct
_atom_sites_solution_secondary difmap
_audit_creation_method SHELXL-97
_cell_angle_alpha 90.00
_cell_angle_beta 113.031(3)
_cell_angle_gamma 90.00
_cell_formula_units_Z 8
_cell_length_a 29.642(4)
_cell_length_b 9.0327(12)
_cell_length_c 16.378(2)
_cell_measurement_reflns_used 5980
_cell_measurement_temperature 386(2)
_cell_measurement_theta_max 25.01
_cell_measurement_theta_min 3.09
_cell_volume 4035.6(9)
_computing_data_collection 'CrystalClear-SM Expert 2.0 r4 SHELXTL (Rigaku, 2009)'
_computing_molecular_graphics 'Rigaku SHELXTL(Sheldrick, 1990)'
_computing_publication_material 'Rigaku SHELXTL'
_computing_structure_refinement 'SHELXL-97 (Sheldrick, 1997)'
_computing_structure_solution 'SHELXS-97 (Sheldrick, 1990)'
_diffrn_ambient_temperature 386(2)
_diffrn_measured_fraction_theta_full 0.998
_diffrn_measured_fraction_theta_max 0.998
_diffrn_measurement_device_type 'Rigaku 002 Saturn 944 area detector'
_diffrn_radiation_monochromator graphite
_diffrn_radiation_source 'fine-focus sealed tube'
_diffrn_radiation_type MoK\a
_diffrn_radiation_wavelength 0.71075
_diffrn_reflns_av_R_equivalents 0.0566
_diffrn_reflns_av_sigmaI/netI 0.0546
_diffrn_reflns_limit_h_max 33
_diffrn_reflns_limit_h_min -35
_diffrn_reflns_limit_k_max 10
_diffrn_reflns_limit_k_min -10
_diffrn_reflns_limit_l_max 19
_diffrn_reflns_limit_l_min -19
_diffrn_reflns_number 12489
_diffrn_reflns_theta_full 25.01
_diffrn_reflns_theta_max 25.01
_diffrn_reflns_theta_min 3.09
_exptl_absorpt_coefficient_mu 3.755
_exptl_absorpt_correction_T_max 0.7052
_exptl_absorpt_correction_T_min 0.6215
_exptl_absorpt_correction_type multi-scan
_exptl_absorpt_process_details SADABS
_exptl_crystal_colour colourless
_exptl_crystal_density_diffrn 1.876
_exptl_crystal_density_meas ?
_exptl_crystal_density_method 'not measured'
_exptl_crystal_description block
_exptl_crystal_F_000 2200
_exptl_crystal_size_max 0.14
_exptl_crystal_size_mid 0.12
_exptl_crystal_size_min 0.10
_platon_squeeze_details ' ?'
_refine_diff_density_max 1.948
_refine_diff_density_min -1.436
_refine_diff_density_rms 0.124
_refine_ls_extinction_method none
_refine_ls_goodness_of_fit_ref 1.060
_refine_ls_hydrogen_treatment mixed
_refine_ls_matrix_type full
_refine_ls_number_parameters 280
_refine_ls_number_reflns 3557
_refine_ls_number_restraints 0
_refine_ls_restrained_S_all 1.060
_refine_ls_R_factor_all 0.0419
_refine_ls_R_factor_gt 0.0327
_refine_ls_shift/su_max 0.002
_refine_ls_shift/su_mean 0.000
_refine_ls_structure_factor_coef Fsqd
_refine_ls_weighting_details 'calc w=1/[\s^2^(Fo^2^)+(0.0271P)^2^+9.4249P] where P=(Fo^2^+2Fc^2^)/3'
_refine_ls_weighting_scheme calc
_refine_ls_wR_factor_gt 0.0751
_refine_ls_wR_factor_ref 0.0782
_reflns_number_gt 3050
_reflns_number_total 3557
_reflns_threshold_expression >2sigma(I)
_cod_data_source_file c3dt53112k.txt
_cod_data_source_block shelxs
_cod_depositor_comments
;
The following automatic conversions were performed:

'_exptl_crystal_density_meas' value 'none' was changed to '?' - the
value is perceived as not measured.

Automatic conversion script
Id: cif_fix_values 3008 2015-01-20 13:52:24Z robertas 
;
_cod_original_cell_volume 4035.7(9)
_cod_original_sg_symbol_H-M C2/c
_cod_database_code 7029438

loop_
_symmetry_equiv_pos_as_xyz
'x, y, z'
'-x, y, -z+1/2'
'x+1/2, y+1/2, z'
'-x+1/2, y+1/2, -z+1/2'
'-x, -y, -z'
'x, -y, z-1/2'
'-x+1/2, -y+1/2, -z'
'x+1/2, -y+1/2, z-1/2'

loop_
_atom_site_label
_atom_site_type_symbol
_atom_site_fract_x
_atom_site_fract_y
_atom_site_fract_z
_atom_site_U_iso_or_equiv
_atom_site_adp_type
_atom_site_occupancy
_atom_site_symmetry_multiplicity
_atom_site_calc_flag
_atom_site_refinement_flags
O7 O 0.93907(12) 0.4954(4) 1.0550(2) 0.0358(9) Uani 1 1 d .
O2 O 0.54127(12) 0.0558(4) 0.6038(3) 0.0381(10) Uani 1 1 d .
O1 O 0.55436(13) 0.2649(4) 0.5456(2) 0.0358(10) Uani 1 1 d .
C1 C 0.56861(19) 0.1616(6) 0.6027(3) 0.0252(12) Uani 1 1 d .
O3 O 0.56325(13) 0.7849(4) 0.7259(2) 0.0325(9) Uani 1 1 d .
O4 O 0.54379(12) 0.7454(4) 0.8406(2) 0.0304(9) Uani 1 1 d .
C2 C 0.57300(18) 0.7412(5) 0.8039(3) 0.0212(11) Uani 1 1 d .
C16 C 0.78931(17) 0.4474(5) 0.9782(3) 0.0211(11) Uani 1 1 d .
Dy1 Dy 0.997394(8) 0.33138(3) 0.910774(16) 0.02325(10) Uani 1 1 d .
O6 O 0.76875(12) 0.1324(4) 0.8267(2) 0.0259(8) Uani 1 1 d .
C12 C 0.71892(18) 0.1482(5) 0.7752(3) 0.0215(11) Uani 1 1 d .
C15 C 0.76505(18) 0.3363(5) 0.9192(3) 0.0214(11) Uani 1 1 d .
H15 H 0.7314 0.3243 0.9010 0.026 Uiso 1 1 calc R
C6 C 0.71717(18) 0.5852(5) 0.9552(3) 0.0231(12) Uani 1 1 d .
O10 O 0.98497(16) 0.0597(4) 0.9059(3) 0.0501(12) Uani 1 1 d .
O5 O 0.76445(12) 0.5437(4) 1.0104(2) 0.0312(9) Uani 1 1 d .
O8 O 0.94154(13) 0.2984(4) 0.9743(3) 0.0330(9) Uani 1 1 d .
C3 C 0.62334(18) 0.6834(5) 0.8552(3) 0.0197(11) Uani 1 1 d .
C4 C 0.63727(19) 0.6478(6) 0.9447(3) 0.0269(12) Uani 1 1 d .
H4 H 0.6148 0.6571 0.9711 0.032 Uiso 1 1 calc R
C9 C 0.62078(18) 0.1624(5) 0.6679(3) 0.0212(11) Uani 1 1 d .
C8 C 0.65731(19) 0.6686(5) 0.8177(3) 0.0244(12) Uani 1 1 d .
H8 H 0.6484 0.6910 0.7580 0.029 Uiso 1 1 calc R
C18 C 0.86553(18) 0.3651(5) 0.9784(3) 0.0209(11) Uani 1 1 d .
C13 C 0.68892(18) 0.0330(5) 0.7752(3) 0.0275(12) Uani 1 1 d .
H13 H 0.7015 -0.0491 0.8112 0.033 Uiso 1 1 calc R
C17 C 0.83939(17) 0.4616(5) 1.0087(3) 0.0243(12) Uani 1 1 d .
H17 H 0.8555 0.5353 1.0493 0.029 Uiso 1 1 calc R
C20 C 0.79149(17) 0.2439(5) 0.8879(3) 0.0194(11) Uani 1 1 d .
C7 C 0.70424(19) 0.6213(6) 0.8671(3) 0.0275(12) Uani 1 1 d .
H7 H 0.7271 0.6137 0.8414 0.033 Uiso 1 1 calc R
C11 C 0.70046(19) 0.2714(6) 0.7233(3) 0.0279(13) Uani 1 1 d .
H11 H 0.7212 0.3490 0.7242 0.033 Uiso 1 1 calc R
C19 C 0.84146(17) 0.2548(5) 0.9174(3) 0.0200(11) Uani 1 1 d .
H19 H 0.8590 0.1896 0.8971 0.024 Uiso 1 1 calc R
C14 C 0.63985(18) 0.0405(6) 0.7210(3) 0.0286(13) Uani 1 1 d .
H14 H 0.6193 -0.0378 0.7202 0.034 Uiso 1 1 calc R
C10 C 0.65138(19) 0.2797(6) 0.6702(3) 0.0265(12) Uani 1 1 d .
H10 H 0.6388 0.3636 0.6360 0.032 Uiso 1 1 calc R
C21 C 0.91975(18) 0.3868(6) 1.0055(4) 0.0261(12) Uani 1 1 d .
C5 C 0.68427(18) 0.5988(6) 0.9945(3) 0.0251(12) Uani 1 1 d .
H5 H 0.6934 0.5753 1.0541 0.030 Uiso 1 1 calc R

loop_
_atom_site_aniso_label
_atom_site_aniso_U_11
_atom_site_aniso_U_22
_atom_site_aniso_U_33
_atom_site_aniso_U_23
_atom_site_aniso_U_13
_atom_site_aniso_U_12
O7 0.0174(18) 0.046(2) 0.041(2) -0.015(2) 0.0082(17) -0.0067(19)
O2 0.0166(19) 0.042(2) 0.048(3) -0.0031(19) 0.0041(19) -0.0064(18)
O1 0.024(2) 0.047(2) 0.027(2) 0.0043(19) -0.0005(18) 0.0040(19)
C1 0.018(3) 0.034(3) 0.020(3) -0.004(2) 0.003(2) 0.002(2)
O3 0.017(2) 0.054(2) 0.020(2) 0.0093(18) 0.0003(17) -0.0021(18)
O4 0.0167(19) 0.052(2) 0.024(2) -0.0033(18) 0.0089(17) 0.0096(18)
C2 0.019(3) 0.020(3) 0.021(3) -0.006(2) 0.005(2) -0.001(2)
C16 0.016(3) 0.030(3) 0.018(3) 0.001(2) 0.007(2) 0.004(2)
Dy1 0.01220(15) 0.03174(16) 0.02344(15) -0.00832(11) 0.00439(11) 0.00009(11)
O6 0.0147(18) 0.0271(19) 0.029(2) -0.0087(16) 0.0013(16) 0.0012(15)
C12 0.017(3) 0.026(3) 0.019(3) -0.008(2) 0.004(2) -0.003(2)
C15 0.009(2) 0.028(3) 0.023(3) 0.005(2) 0.003(2) 0.001(2)
C6 0.018(3) 0.024(3) 0.024(3) -0.004(2) 0.004(2) 0.006(2)
O10 0.067(3) 0.037(2) 0.044(3) -0.002(2) 0.020(2) -0.016(2)
O5 0.0157(18) 0.046(2) 0.024(2) -0.0111(17) 0.0000(16) 0.0121(17)
O8 0.0172(19) 0.044(2) 0.044(2) -0.0123(19) 0.0175(19) -0.0012(17)
C3 0.019(3) 0.019(3) 0.019(3) 0.000(2) 0.006(2) 0.002(2)
C4 0.021(3) 0.043(3) 0.020(3) 0.002(2) 0.013(2) 0.009(2)
C9 0.016(3) 0.029(3) 0.017(3) -0.003(2) 0.004(2) -0.001(2)
C8 0.027(3) 0.032(3) 0.019(3) 0.002(2) 0.014(2) 0.004(2)
C18 0.015(3) 0.026(3) 0.022(3) 0.004(2) 0.008(2) 0.002(2)
C13 0.024(3) 0.023(3) 0.029(3) 0.001(2) 0.004(2) -0.002(2)
C17 0.021(3) 0.027(3) 0.023(3) -0.007(2) 0.007(2) -0.001(2)
C20 0.017(3) 0.019(3) 0.019(3) 0.003(2) 0.004(2) -0.003(2)
C7 0.022(3) 0.038(3) 0.027(3) 0.003(3) 0.015(3) 0.009(2)
C11 0.023(3) 0.029(3) 0.029(3) 0.003(2) 0.007(3) -0.006(2)
C19 0.017(3) 0.022(3) 0.021(3) 0.000(2) 0.007(2) 0.004(2)
C14 0.019(3) 0.029(3) 0.032(3) 0.002(2) 0.003(2) -0.008(2)
C10 0.026(3) 0.027(3) 0.022(3) 0.006(2) 0.005(2) -0.002(2)
C21 0.015(3) 0.032(3) 0.029(3) -0.001(3) 0.006(2) -0.004(2)
C5 0.025(3) 0.038(3) 0.013(3) 0.002(2) 0.008(2) 0.006(2)

loop_
_atom_type_symbol
_atom_type_description
_atom_type_scat_dispersion_real
_atom_type_scat_dispersion_imag
_atom_type_scat_source
C C 0.0033 0.0016 'International Tables Vol C Tables 4.2.6.8 and 6.1.1.4'
H H 0.0000 0.0000 'International Tables Vol C Tables 4.2.6.8 and 6.1.1.4'
Dy Dy -0.1892 4.4098 'International Tables Vol C Tables 4.2.6.8 and 6.1.1.4'
O O 0.0106 0.0060 'International Tables Vol C Tables 4.2.6.8 and 6.1.1.4'

loop_
_geom_angle_atom_site_label_1
_geom_angle_atom_site_label_2
_geom_angle_atom_site_label_3
_geom_angle
_geom_angle_site_symmetry_1
_geom_angle_site_symmetry_3
C21 O7 Dy1 142.7(3) . 5_767
C1 O2 Dy1 165.5(4) . 4_646
C1 O1 Dy1 109.2(3) . 8_455
O2 C1 O1 122.6(5) . .
O2 C1 C9 119.0(5) . .
O1 C1 C9 118.4(5) . .
C2 O3 Dy1 146.0(3) . 4_656
C2 O4 Dy1 161.3(4) . 3_455
O4 C2 O3 124.0(5) . .
O4 C2 C3 118.3(4) . .
O3 C2 C3 117.6(5) . .
O5 C16 C17 117.9(4) . .
O5 C16 C15 121.2(4) . .
C17 C16 C15 120.9(5) . .
O4 Dy1 O8 151.86(14) 3_545 .
O4 Dy1 O2 129.25(14) 3_545 4_656
O8 Dy1 O2 75.05(14) . 4_656
O4 Dy1 O3 80.83(13) 3_545 4_646
O8 Dy1 O3 89.43(13) . 4_646
O2 Dy1 O3 83.77(13) 4_656 4_646
O4 Dy1 O7 75.96(13) 3_545 5_767
O8 Dy1 O7 129.35(13) . 5_767
O2 Dy1 O7 75.92(12) 4_656 5_767
O3 Dy1 O7 127.23(14) 4_646 5_767
O4 Dy1 O1 89.67(13) 3_545 8_556
O8 Dy1 O1 84.65(13) . 8_556
O2 Dy1 O1 124.63(14) 4_656 8_556
O3 Dy1 O1 147.78(14) 4_646 8_556
O7 Dy1 O1 78.94(13) 5_767 8_556
O4 Dy1 O10 75.78(15) 3_545 .
O8 Dy1 O10 76.20(14) . .
O2 Dy1 O10 144.05(14) 4_656 .
O3 Dy1 O10 74.79(14) 4_646 .
O7 Dy1 O10 139.90(14) 5_767 .
O1 Dy1 O10 73.04(14) 8_556 .
C12 O6 C20 117.5(4) . .
C13 C12 C11 120.8(5) . .
C13 C12 O6 117.2(4) . .
C11 C12 O6 121.9(4) . .
C20 C15 C16 119.0(4) . .
C5 C6 C7 120.9(5) . .
C5 C6 O5 116.1(4) . .
C7 C6 O5 122.8(5) . .
C16 O5 C6 118.5(4) . .
C21 O8 Dy1 132.8(4) . .
C8 C3 C4 118.6(5) . .
C8 C3 C2 121.9(5) . .
C4 C3 C2 119.5(5) . .
C5 C4 C3 120.6(5) . .
C14 C9 C10 119.4(5) . .
C14 C9 C1 120.0(4) . .
C10 C9 C1 120.4(5) . .
C3 C8 C7 121.1(5) . .
C17 C18 C19 120.5(4) . .
C17 C18 C21 119.8(5) . .
C19 C18 C21 119.5(4) . .
C12 C13 C14 119.0(5) . .
C16 C17 C18 119.3(5) . .
C19 C20 C15 121.4(5) . .
C19 C20 O6 117.2(4) . .
C15 C20 O6 121.4(4) . .
C8 C7 C6 119.5(5) . .
C10 C11 C12 120.1(5) . .
C20 C19 C18 118.9(5) . .
C13 C14 C9 120.9(5) . .
C11 C10 C9 119.7(5) . .
O8 C21 O7 125.6(5) . .
O8 C21 C18 117.2(5) . .
O7 C21 C18 117.1(5) . .
C6 C5 C4 119.3(5) . .

loop_
_geom_bond_atom_site_label_1
_geom_bond_atom_site_label_2
_geom_bond_distance
_geom_bond_site_symmetry_2
O7 C21 1.259(6) .
O7 Dy1 2.342(3) 5_767
O2 C1 1.258(6) .
O2 Dy1 2.294(4) 4_646
O1 C1 1.270(6) .
O1 Dy1 2.359(4) 8_455
C1 C9 1.497(7) .
O3 C2 1.258(6) .
O3 Dy1 2.296(3) 4_656
O4 C2 1.233(6) .
O4 Dy1 2.248(3) 3_455
C2 C3 1.491(7) .
C16 O5 1.372(6) .
C16 C17 1.375(6) .
C16 C15 1.384(7) .
Dy1 O4 2.248(3) 3_545
Dy1 O8 2.294(4) .
Dy1 O2 2.294(4) 4_656
Dy1 O3 2.296(3) 4_646
Dy1 O7 2.342(4) 5_767
Dy1 O1 2.359(4) 8_556
Dy1 O10 2.479(4) .
O6 C12 1.392(6) .
O6 C20 1.394(6) .
C12 C13 1.369(7) .
C12 C11 1.377(7) .
C15 C20 1.374(7) .
C6 C5 1.368(7) .
C6 C7 1.378(7) .
C6 O5 1.390(5) .
O8 C21 1.254(6) .
C3 C8 1.376(7) .
C3 C4 1.396(7) .
C4 C5 1.383(7) .
C9 C14 1.380(7) .
C9 C10 1.385(7) .
C8 C7 1.376(7) .
C18 C17 1.381(7) .
C18 C19 1.394(7) .
C18 C21 1.504(7) .
C13 C14 1.377(7) .
C20 C19 1.370(7) .
C11 C10 1.374(7) .

loop_
_platon_squeeze_void_nr
_platon_squeeze_void_average_x
_platon_squeeze_void_average_y
_platon_squeeze_void_average_z
_platon_squeeze_void_volume
_platon_squeeze_void_count_electrons
1 0.000 0.192 0.250 137.8 2.1
2 0.500 0.307 0.750 137.6 2.2
3 0.500 0.692 0.250 137.8 2.1
4 0.000 0.807 0.750 137.6 2.2
